data_1571351
loop_
_publ_author_name
'Tricoire, Maxime'
'Hsueh, Fang-Che'
'Keener, Megan'
'Rajeshkumar, Thayalan'
'Scopelliti, Rosario'
'Zivkovic, Ivica'
'Maron, Laurent'
'Mazzanti, Marinella'

_publ_section_title
;
 Siloxide tripodal ligands as a scaffold for stabilizing lanthanides in
 the +4 oxidation state.
;
_journal_issue 18
_journal_name_full 'Chemical science'
_journal_page_first 6874
_journal_page_last 6883
_journal_paper_doi 10.1039/d4sc00051j
_journal_volume 15
_journal_year 2024
_chemical_formula_moiety 'C82 H66 N2 O4 Si4 Tb, C2 H3 N, 1.5[CH3CN]'
_chemical_formula_sum 'C87 H73.5 N4.5 O4 Si4 Tb'
_chemical_formula_weight 1517.28
_space_group_crystal_system monoclinic
_space_group_IT_number 14
_space_group_name_Hall '-P 2ybc'
_space_group_name_H-M_alt 'P 1 21/c 1'
_atom_sites_solution_hydrogens geom
_atom_sites_solution_primary dual
_audit_creation_date 2023-08-23
_audit_creation_method
;
Olex2 1.5
(compiled 2023.08.17 svn.r577a77a9 for OlexSys, GUI svn.r6817)
;
_audit_update_record
;
2023-09-22 deposited with the CCDC.	2024-03-22 downloaded from the CCDC.
;
_cell_angle_alpha 90
_cell_angle_beta 91.3763(14)
_cell_angle_gamma 90
_cell_formula_units_Z 4
_cell_length_a 17.6194(3)
_cell_length_b 13.8469(3)
_cell_length_c 31.8914(5)
_cell_measurement_reflns_used 16717
_cell_measurement_temperature 200.00(10)
_cell_measurement_theta_max 72.0540
_cell_measurement_theta_min 2.6990
_cell_volume 7778.4(2)
_computing_cell_refinement 'CrysAlisPro 1.171.42.100a (Rigaku OD, 2023)'
_computing_data_collection 'CrysAlisPro 1.171.42.100a (Rigaku OD, 2023)'
_computing_data_reduction 'CrysAlisPro 1.171.42.100a (Rigaku OD, 2023)'
_computing_molecular_graphics 'Olex2 1.5 (Dolomanov et al., 2009)'
_computing_publication_material 'Olex2 1.5 (Dolomanov et al., 2009)'
_computing_structure_refinement 'SHELXL 2019/3 (Sheldrick, 2015)'
_computing_structure_solution 'SHELXT  (Sheldrick, 2015)'
_diffrn_ambient_environment N~2~
_diffrn_ambient_temperature 200.00(10)
_diffrn_detector 'CCD plate'
_diffrn_detector_area_resol_mean 10.2665
_diffrn_detector_type Atlas
_diffrn_measured_fraction_theta_full 0.996
_diffrn_measured_fraction_theta_max 0.973
_diffrn_measurement_details
;
List of Runs (angles in degrees, time in seconds):

  # Type    Start    End  Width  t~exp~   \w     \q     \k     \f   Frames
#--------------------------------------------------------------------------
  1  \w    -28.00  30.00   1.00    5.00    --  -43.01  89.00-175.00   58
  2  \w     11.00  36.00   1.00    5.00    --   43.01 -89.00  69.00   25
  3  \w     46.00  75.00   1.00   20.00    --  103.18 -89.00  69.00   29
  4  \w    116.00 141.00   1.00   20.00    --  103.18  89.00-175.00   25
  5  \w   -116.00 -20.00   1.00    5.00    --  -43.01 -37.00-120.00   96
  6  \w      9.00  77.00   1.00    5.00    --   43.01 -99.00  30.00   68
  7  \w     38.00  97.00   1.00    5.00    --   43.01-125.00 -90.00   59
  8  \w     73.00  98.00   1.00   20.00    --  103.18-111.00-150.00   25
  9  \w    104.00 176.00   1.00   20.00    --  103.18 111.00 -30.00   72
 10  \w    104.00 173.00   1.00   20.00    --  103.18  77.00-180.00   69
 11  \w    108.00 175.00   1.00   20.00    --  103.18  77.00 -90.00   67
 12  \w    150.00 176.00   1.00   20.00    --  103.18  77.00  60.00   26
 13  \w    103.00 129.00   1.00   20.00    --  103.18  77.00  60.00   26
 14  \w     21.00  98.00   1.00   20.00    --  103.18 -94.00 120.00   77
 15  \w     61.00 143.00   1.00   20.00    --  103.18 178.00 -30.00   82
 16  \w    112.00 140.00   1.00   20.00    --  103.18  77.00-120.00   28
 17  \w    112.00 169.00   1.00   20.00    --  103.18  77.00 120.00   57
;
_diffrn_measurement_device 'four-circle diffractometer'
_diffrn_measurement_device_type 'SuperNova, Dual, Cu at home/near, Atlas'
_diffrn_measurement_method '\w scans'
_diffrn_orient_matrix_type 'CrysAlisPro convention (1999,Acta A55,543-557)'
_diffrn_orient_matrix_UB_11 0.0603878000
_diffrn_orient_matrix_UB_12 0.0607635000
_diffrn_orient_matrix_UB_13 -0.0221414000
_diffrn_orient_matrix_UB_21 0.0092247000
_diffrn_orient_matrix_UB_22 -0.0807408000
_diffrn_orient_matrix_UB_23 -0.0326680000
_diffrn_orient_matrix_UB_31 -0.0626336000
_diffrn_orient_matrix_UB_32 0.0467204000
_diffrn_orient_matrix_UB_33 -0.0278007000
_diffrn_radiation_monochromator mirror
_diffrn_radiation_probe x-ray
_diffrn_radiation_type 'Cu K\a'
_diffrn_radiation_wavelength 1.54184
_diffrn_reflns_av_R_equivalents 0.0369
_diffrn_reflns_av_unetI/netI 0.0417
_diffrn_reflns_Laue_measured_fraction_full 0.996
_diffrn_reflns_Laue_measured_fraction_max 0.973
_diffrn_reflns_limit_h_max 20
_diffrn_reflns_limit_h_min -21
_diffrn_reflns_limit_k_max 16
_diffrn_reflns_limit_k_min -16
_diffrn_reflns_limit_l_max 37
_diffrn_reflns_limit_l_min -39
_diffrn_reflns_number 42724
_diffrn_reflns_point_group_measured_fraction_full 0.996
_diffrn_reflns_point_group_measured_fraction_max 0.973
_diffrn_reflns_theta_full 67.684
_diffrn_reflns_theta_max 72.539
_diffrn_reflns_theta_min 2.772
_diffrn_source 'micro-focus sealed X-ray tube'
_diffrn_source_type 'SuperNova (Cu) X-ray Source'
_exptl_absorpt_coefficient_mu 5.474
_exptl_absorpt_correction_T_max 0.507
_exptl_absorpt_correction_T_min 0.352
_exptl_absorpt_correction_type analytical
_exptl_absorpt_process_details
;
CrysAlisPro 1.171.42.100a (Rigaku Oxford Diffraction, 2023)
Analytical numeric absorption correction using a multifaceted crystal
model based on expressions derived by R.C. Clark & J.S. Reid.
(Clark, R. C. & Reid, J. S. (1995). Acta Cryst. A51, 887-897)
Empirical absorption correction using spherical harmonics,
implemented in SCALE3 ABSPACK scaling algorithm.
;
_exptl_crystal_colour 'clear dark orange'
_exptl_crystal_density_diffrn 1.296
_exptl_crystal_description prism
_exptl_crystal_F_000 3120
_exptl_crystal_size_max 0.314
_exptl_crystal_size_mid 0.21
_exptl_crystal_size_min 0.188
_refine_diff_density_max 0.730
_refine_diff_density_min -0.467
_refine_diff_density_rms 0.062
_refine_ls_extinction_method none
_refine_ls_goodness_of_fit_ref 1.068
_refine_ls_hydrogen_treatment constr
_refine_ls_matrix_type full
_refine_ls_number_parameters 868
_refine_ls_number_reflns 15006
_refine_ls_number_restraints 36
_refine_ls_restrained_S_all 1.072
_refine_ls_R_factor_all 0.0555
_refine_ls_R_factor_gt 0.0412
_refine_ls_shift/su_max 0.002
_refine_ls_shift/su_mean 0.000
_refine_ls_structure_factor_coef Fsqd
_refine_ls_weighting_details 'w=1/[\s^2^(Fo^2^)+(0.0434P)^2^+5.1014P] where P=(Fo^2^+2Fc^2^)/3'
_refine_ls_weighting_scheme calc
_refine_ls_wR_factor_gt 0.0997
_refine_ls_wR_factor_ref 0.1069
_reflns_Friedel_coverage 0.000
_reflns_number_gt 11807
_reflns_number_total 15006
_reflns_threshold_expression 'I > 2\s(I)'
_cod_data_source_file d4sc00051j2.cif
_cod_data_source_block mk1061
_cod_depositor_comments 'Adding full bibliography for 1571342--1571354.cif.'
_cod_original_formula_sum 'C87 H73.50 N4.50 O4 Si4 Tb'
_cod_database_code 1571351
_shelx_shelxl_version_number 2019/3
_chemical_oxdiff_formula 'C87 H75.5 N4.5 O4 Si4 Tb1'
_shelx_space_group_comment
;
The symmetry employed for this shelxl refinement is uniquely defined
by the following loop, which should always be used as a source of
symmetry information in preference to the above space-group names.
They are only intended as comments.
;
_shelx_estimated_absorpt_t_max 0.426
_shelx_estimated_absorpt_t_min 0.278
_olex2_refinement_description
;
1. Fixed Uiso
 At 1.2 times of:
  All C(H) groups
 At 1.5 times of:
  All C(H,H,H) groups
2. Rigid body (RIGU) restrains
 C31, C32, C33, C34, C35, C36
 with sigma for 1-2 distances of 0.001 and sigma for 1-3 distances of 0.001
3.a Aromatic/amide H refined with riding coordinates:
 C2(H2), C4(H4), C6(H6), C8(H8), C9(H9), C10(H10), C11(H11), C14(H14),
 C15(H15), C16(H16), C17(H17), C18(H18), C20(H20), C21(H21), C22(H22), C23(H23),
  C24(H24), C26(H26), C27(H27), C28(H28), C29(H29), C32(H32), C33(H33),
 C34(H34), C35(H35), C36(H36), C38(H38), C39(H39), C40(H40), C41(H41), C42(H42),
  C44(H44), C45(H45), C46(H46), C47(H47), C50(H50), C51(H51), C52(H52),
 C53(H53), C54(H54), C56(H56), C57(H57), C58(H58), C59(H59), C60(H60), C62(H62),
  C63(H63), C64(H64), C65(H65), C66(H66), C68(H68), C69(H69), C70(H70),
 C71(H71), C72(H72), C74(H74), C75(H75), C76(H76), C77(H77), C78(H78)
3.b Idealised Me refined as rotating group:
 C80(H80A,H80B,H80C), C82(H82A,H82B,H82C), C84(H84A,H84B,H84C)
;
_smtbx_masks_special_details
;
A solvent mask was calculated and 128 electrons were 
found in a volume of 996\%A^3^ in 2 voids per unit cell. 
This is consistent with the presence of 
1.5[CH3CN] per Asymmetric Unit 
which account for 132 electrons 
per unit cell.
;
_smtbx_masks_void_probe_radius 1.2
_smtbx_masks_void_truncation_radius 1.2
_olex2_date_sample_data_collection 2023-08-22
_olex2_submission_special_instructions 'No special instructions were received'
_oxdiff_exptl_absorpt_empirical_details
;
Empirical correction (ABSPACK) includes:
- Absorption correction using spherical harmonics
- Frame scaling
- Detector area scaling
- B-factor correction
;
_oxdiff_exptl_absorpt_empirical_full_max 1.492
_oxdiff_exptl_absorpt_empirical_full_min 0.701

loop_
_space_group_symop_operation_xyz
'x, y, z'
'-x, y+1/2, -z+1/2'
'-x, -y, -z'
'x, -y-1/2, z-1/2'

loop_
_atom_site_label
_atom_site_type_symbol
_atom_site_fract_x
_atom_site_fract_y
_atom_site_fract_z
_atom_site_U_iso_or_equiv
_atom_site_adp_type
_atom_site_occupancy
_atom_site_site_symmetry_order
_atom_site_calc_flag
_atom_site_refinement_flags_posn
_atom_site_refinement_flags_adp
_atom_site_refinement_flags_occupancy
_atom_site_disorder_assembly
_atom_site_disorder_group
Tb1 Tb 0.25152(2) 0.50276(2) 0.34001(2) 0.03244(6) Uani 1 1 d . . . . .
Si1 Si 0.34047(5) 0.28852(7) 0.38346(3) 0.03547(18) Uani 1 1 d . . . . .
Si2 Si 0.25535(6) 0.47137(7) 0.22660(3) 0.0418(2) Uani 1 1 d . . . . .
Si3 Si 0.05273(5) 0.46530(7) 0.36265(3) 0.03387(18) Uani 1 1 d . . . . .
Si4 Si 0.30375(5) 0.66798(7) 0.42527(3) 0.0405(2) Uani 1 1 d . . . . .
O1 O 0.30002(12) 0.37691(16) 0.35891(7) 0.0384(5) Uani 1 1 d . . . . .
O2 O 0.24396(13) 0.47569(17) 0.27601(7) 0.0411(5) Uani 1 1 d . . . . .
O3 O 0.14243(12) 0.47202(17) 0.35483(7) 0.0380(5) Uani 1 1 d . . . . .
O4 O 0.28719(13) 0.58560(17) 0.39085(7) 0.0425(5) Uani 1 1 d . . . . .
N1 N 0.38080(18) 0.5540(3) 0.31729(10) 0.0542(8) Uani 1 1 d . . . . .
N2 N 0.2087(2) 0.6630(2) 0.31515(10) 0.0547(8) Uani 1 1 d . . . . .
C1 C 0.23397(17) 0.2066(2) 0.30512(9) 0.0340(6) Uani 1 1 d . . . . .
C2 C 0.21776(18) 0.2475(2) 0.26616(10) 0.0369(7) Uani 1 1 d . . . . .
H2 H 0.254439 0.244685 0.244838 0.044 Uiso 1 1 calc R U . . .
C3 C 0.14843(18) 0.2925(2) 0.25803(10) 0.0357(7) Uani 1 1 d . . . . .
C4 C 0.09449(18) 0.2941(2) 0.28919(10) 0.0373(7) Uani 1 1 d . . . . .
H4 H 0.046682 0.323707 0.283603 0.045 Uiso 1 1 calc R U . . .
C5 C 0.10920(18) 0.2533(2) 0.32820(10) 0.0349(7) Uani 1 1 d . . . . .
C6 C 0.17933(17) 0.2090(2) 0.33562(10) 0.0341(6) Uani 1 1 d . . . . .
H6 H 0.189840 0.179872 0.362105 0.041 Uiso 1 1 calc R U . . .
C7 C 0.30785(18) 0.1563(2) 0.31367(10) 0.0370(7) Uani 1 1 d . . . . .
C8 C 0.3261(2) 0.0774(3) 0.28854(12) 0.0506(9) Uani 1 1 d . . . . .
H8 H 0.293593 0.060696 0.265476 0.061 Uiso 1 1 calc R U . . .
C9 C 0.3905(3) 0.0232(3) 0.29663(15) 0.0630(11) Uani 1 1 d . . . . .
H9 H 0.401522 -0.031300 0.279756 0.076 Uiso 1 1 calc R U . . .
C10 C 0.4386(3) 0.0490(4) 0.32942(17) 0.0709(13) Uani 1 1 d . . . . .
H10 H 0.483209 0.012307 0.335163 0.085 Uiso 1 1 calc R U . . .
C11 C 0.4221(2) 0.1275(3) 0.35380(14) 0.0570(10) Uani 1 1 d . . . . .
H11 H 0.456462 0.144541 0.376000 0.068 Uiso 1 1 calc R U . . .
C12 C 0.35686(18) 0.1836(2) 0.34731(11) 0.0393(7) Uani 1 1 d . . . . .
C13 C 0.2826(2) 0.2472(3) 0.42866(11) 0.0462(8) Uani 1 1 d . . . . .
C14 C 0.2128(2) 0.2889(3) 0.43669(14) 0.0599(10) Uani 1 1 d . . . . .
H14 H 0.194086 0.338577 0.418703 0.072 Uiso 1 1 calc R U . . .
C15 C 0.1701(3) 0.2603(5) 0.46979(19) 0.0933(18) Uani 1 1 d . . . . .
H15 H 0.122450 0.289858 0.474594 0.112 Uiso 1 1 calc R U . . .
C16 C 0.1964(4) 0.1894(6) 0.4957(2) 0.109(2) Uani 1 1 d . . . . .
H16 H 0.166921 0.169623 0.518721 0.131 Uiso 1 1 calc R U . . .
C17 C 0.2657(4) 0.1456(5) 0.48901(18) 0.0951(19) Uani 1 1 d . . . . .
H17 H 0.283868 0.096035 0.507239 0.114 Uiso 1 1 calc R U . . .
C18 C 0.3081(3) 0.1752(4) 0.45527(14) 0.0677(12) Uani 1 1 d . . . . .
H18 H 0.355587 0.145260 0.450411 0.081 Uiso 1 1 calc R U . . .
C19 C 0.43455(18) 0.3311(3) 0.40512(11) 0.0399(7) Uani 1 1 d . . . . .
C20 C 0.4446(2) 0.3512(3) 0.44760(12) 0.0498(9) Uani 1 1 d . . . . .
H20 H 0.404209 0.338399 0.466017 0.060 Uiso 1 1 calc R U . . .
C21 C 0.5120(2) 0.3893(3) 0.46390(14) 0.0603(11) Uani 1 1 d . . . . .
H21 H 0.517505 0.402316 0.493070 0.072 Uiso 1 1 calc R U . . .
C22 C 0.5706(2) 0.4082(3) 0.43742(15) 0.0629(12) Uani 1 1 d . . . . .
H22 H 0.617078 0.433521 0.448370 0.075 Uiso 1 1 calc R U . . .
C23 C 0.5622(2) 0.3905(3) 0.39526(15) 0.0617(11) Uani 1 1 d . . . . .
H23 H 0.602530 0.404602 0.376976 0.074 Uiso 1 1 calc R U . . .
C24 C 0.4948(2) 0.3520(3) 0.37933(12) 0.0513(9) Uani 1 1 d . . . . .
H24 H 0.489661 0.339607 0.350102 0.062 Uiso 1 1 calc R U . . .
C25 C 0.1296(2) 0.3355(3) 0.21602(10) 0.0399(7) Uani 1 1 d . . . . .
C26 C 0.0668(2) 0.2980(3) 0.19420(12) 0.0513(9) Uani 1 1 d . . . . .
H26 H 0.037720 0.248161 0.206496 0.062 Uiso 1 1 calc R U . . .
C27 C 0.0462(3) 0.3325(3) 0.15489(13) 0.0616(11) Uani 1 1 d . . . . .
H27 H 0.002298 0.307961 0.140657 0.074 Uiso 1 1 calc R U . . .
C28 C 0.0891(3) 0.4017(3) 0.13672(13) 0.0643(12) Uani 1 1 d . . . . .
H28 H 0.075958 0.423859 0.109290 0.077 Uiso 1 1 calc R U . . .
C29 C 0.1520(3) 0.4406(3) 0.15785(12) 0.0559(10) Uani 1 1 d . . . . .
H29 H 0.181109 0.489266 0.144726 0.067 Uiso 1 1 calc R U . . .
C30 C 0.1731(2) 0.4088(3) 0.19834(10) 0.0434(8) Uani 1 1 d . . . . .
C31 C 0.3464(2) 0.4054(3) 0.21453(13) 0.0530(8) Uani 1 1 d . . . . .
C32 C 0.3708(3) 0.3960(4) 0.17389(15) 0.0697(11) Uani 1 1 d . . . . .
H32 H 0.341993 0.423614 0.151358 0.084 Uiso 1 1 calc R U . . .
C33 C 0.4389(3) 0.3450(4) 0.1657(2) 0.0872(13) Uani 1 1 d . . . . .
H33 H 0.455588 0.338742 0.137779 0.105 Uiso 1 1 calc R U . . .
C34 C 0.4798(3) 0.3054(4) 0.1977(2) 0.0953(14) Uani 1 1 d . . . . .
H34 H 0.525523 0.271954 0.191940 0.114 Uiso 1 1 calc R U . . .
C35 C 0.4566(3) 0.3127(4) 0.2380(2) 0.0866(13) Uani 1 1 d . . . . .
H35 H 0.485715 0.284432 0.260196 0.104 Uiso 1 1 calc R U . . .
C36 C 0.3896(2) 0.3621(3) 0.24638(16) 0.0631(9) Uani 1 1 d . . . . .
H36 H 0.373134 0.366252 0.274477 0.076 Uiso 1 1 calc R U . . .
C37 C 0.2614(2) 0.5986(3) 0.20536(11) 0.0510(9) Uani 1 1 d . . . . .
C38 C 0.3306(3) 0.6443(4) 0.20252(16) 0.0757(14) Uani 1 1 d . . . . .
H38 H 0.375761 0.609257 0.208934 0.091 Uiso 1 1 calc R U . . .
C39 C 0.3359(4) 0.7406(4) 0.1905(2) 0.101(2) Uani 1 1 d . . . . .
H39 H 0.384179 0.770858 0.189153 0.121 Uiso 1 1 calc R U . . .
C40 C 0.2710(4) 0.7919(4) 0.18057(19) 0.0914(18) Uani 1 1 d . . . . .
H40 H 0.274503 0.857462 0.172113 0.110 Uiso 1 1 calc R U . . .
C41 C 0.2015(4) 0.7484(4) 0.18285(17) 0.0786(14) Uani 1 1 d . . . . .
H41 H 0.156472 0.783083 0.175715 0.094 Uiso 1 1 calc R U . . .
C42 C 0.1976(3) 0.6523(3) 0.19582(14) 0.0642(11) Uani 1 1 d . . . . .
H42 H 0.149169 0.622940 0.198146 0.077 Uiso 1 1 calc R U . . .
C43 C 0.05014(17) 0.2530(2) 0.36083(10) 0.0351(7) Uani 1 1 d . . . . .
C44 C 0.0226(2) 0.1649(3) 0.37421(11) 0.0451(8) Uani 1 1 d . . . . .
H44 H 0.042543 0.107261 0.362667 0.054 Uiso 1 1 calc R U . . .
C45 C -0.0332(2) 0.1584(3) 0.40393(12) 0.0513(9) Uani 1 1 d . . . . .
H45 H -0.051358 0.097226 0.412657 0.062 Uiso 1 1 calc R U . . .
C46 C -0.0620(2) 0.2427(3) 0.42071(12) 0.0499(9) Uani 1 1 d . . . . .
H46 H -0.100423 0.239689 0.441077 0.060 Uiso 1 1 calc R U . . .
C47 C -0.03477(19) 0.3310(3) 0.40774(11) 0.0427(8) Uani 1 1 d . . . . .
H47 H -0.055016 0.388085 0.419623 0.051 Uiso 1 1 calc R U . . .
C48 C 0.02151(17) 0.3395(2) 0.37778(10) 0.0356(7) Uani 1 1 d . . . . .
C49 C -0.00302(18) 0.5023(2) 0.31443(10) 0.0377(7) Uani 1 1 d . . . . .
C50 C 0.0325(2) 0.5303(3) 0.27783(11) 0.0445(8) Uani 1 1 d . . . . .
H50 H 0.086343 0.533885 0.277465 0.053 Uiso 1 1 calc R U . . .
C51 C -0.0099(2) 0.5532(3) 0.24175(12) 0.0495(9) Uani 1 1 d . . . . .
H51 H 0.015059 0.571436 0.216886 0.059 Uiso 1 1 calc R U . . .
C52 C -0.0876(2) 0.5493(3) 0.24214(12) 0.0498(9) Uani 1 1 d . . . . .
H52 H -0.116403 0.565470 0.217556 0.060 Uiso 1 1 calc R U . . .
C53 C -0.1241(2) 0.5223(3) 0.27782(13) 0.0506(9) Uani 1 1 d . . . . .
H53 H -0.178003 0.519852 0.277955 0.061 Uiso 1 1 calc R U . . .
C54 C -0.08200(19) 0.4984(3) 0.31379(11) 0.0447(8) Uani 1 1 d . . . . .
H54 H -0.107536 0.479137 0.338323 0.054 Uiso 1 1 calc R U . . .
C55 C 0.02898(18) 0.5477(3) 0.40710(10) 0.0386(7) Uani 1 1 d . . . . .
C56 C 0.0688(2) 0.5375(3) 0.44534(12) 0.0496(9) Uani 1 1 d . . . . .
H56 H 0.104744 0.486752 0.448576 0.060 Uiso 1 1 calc R U . . .
C57 C 0.0571(2) 0.5986(3) 0.47811(12) 0.0549(10) Uani 1 1 d . . . . .
H57 H 0.084981 0.589823 0.503685 0.066 Uiso 1 1 calc R U . . .
C58 C 0.0053(2) 0.6731(3) 0.47456(12) 0.0553(10) Uani 1 1 d . . . . .
H58 H -0.002605 0.716015 0.497290 0.066 Uiso 1 1 calc R U . . .
C59 C -0.0344(3) 0.6835(4) 0.43753(14) 0.0709(13) Uani 1 1 d . . . . .
H59 H -0.070513 0.734196 0.434630 0.085 Uiso 1 1 calc R U . . .
C60 C -0.0231(2) 0.6221(3) 0.40435(12) 0.0599(11) Uani 1 1 d . . . . .
H60 H -0.051763 0.631094 0.379021 0.072 Uiso 1 1 calc R U . . .
C61 C 0.4083(2) 0.6964(3) 0.43026(11) 0.0471(8) Uani 1 1 d . . . . .
C62 C 0.4630(2) 0.6332(3) 0.41592(12) 0.0547(10) Uani 1 1 d . . . . .
H62 H 0.447640 0.575595 0.401934 0.066 Uiso 1 1 calc R U . . .
C63 C 0.5403(2) 0.6529(4) 0.42170(14) 0.0646(11) Uani 1 1 d . . . . .
H63 H 0.576838 0.609214 0.411245 0.078 Uiso 1 1 calc R U . . .
C64 C 0.5637(3) 0.7346(4) 0.44231(15) 0.0734(14) Uani 1 1 d . . . . .
H64 H 0.616270 0.747684 0.446226 0.088 Uiso 1 1 calc R U . . .
C65 C 0.5108(3) 0.7973(4) 0.45726(16) 0.0757(14) Uani 1 1 d . . . . .
H65 H 0.527039 0.853793 0.471794 0.091 Uiso 1 1 calc R U . . .
C66 C 0.4335(3) 0.7795(3) 0.45147(14) 0.0621(11) Uani 1 1 d . . . . .
H66 H 0.397554 0.823984 0.461973 0.075 Uiso 1 1 calc R U . . .
C67 C 0.27167(19) 0.6233(3) 0.47758(11) 0.0454(8) Uani 1 1 d . . . . .
C68 C 0.2622(2) 0.5248(3) 0.48475(13) 0.0543(10) Uani 1 1 d . . . . .
H68 H 0.271651 0.480366 0.462794 0.065 Uiso 1 1 calc R U . . .
C69 C 0.2393(3) 0.4904(4) 0.52322(16) 0.0728(14) Uani 1 1 d . . . . .
H69 H 0.232573 0.422930 0.527183 0.087 Uiso 1 1 calc R U . . .
C70 C 0.2263(3) 0.5526(6) 0.55551(15) 0.0837(18) Uani 1 1 d . . . . .
H70 H 0.210371 0.528735 0.581804 0.100 Uiso 1 1 calc R U . . .
C71 C 0.2363(3) 0.6494(5) 0.54972(14) 0.0754(15) Uani 1 1 d . . . . .
H71 H 0.228131 0.692685 0.572270 0.090 Uiso 1 1 calc R U . . .
C72 C 0.2584(2) 0.6852(4) 0.51109(12) 0.0600(11) Uani 1 1 d . . . . .
H72 H 0.264483 0.752877 0.507519 0.072 Uiso 1 1 calc R U . . .
C73 C 0.2518(2) 0.7838(3) 0.41280(12) 0.0492(9) Uani 1 1 d . . . . .
C74 C 0.2867(3) 0.8640(3) 0.39535(14) 0.0628(11) Uani 1 1 d . . . . .
H74 H 0.338832 0.860523 0.388540 0.075 Uiso 1 1 calc R U . . .
C75 C 0.2475(3) 0.9482(4) 0.38775(19) 0.0815(15) Uani 1 1 d . . . . .
H75 H 0.272674 1.002059 0.375996 0.098 Uiso 1 1 calc R U . . .
C76 C 0.1724(4) 0.9548(4) 0.3970(2) 0.096(2) Uani 1 1 d . . . . .
H76 H 0.145782 1.013529 0.392181 0.115 Uiso 1 1 calc R U . . .
C77 C 0.1351(3) 0.8762(4) 0.4134(2) 0.099(2) Uani 1 1 d . . . . .
H77 H 0.082578 0.880342 0.419335 0.118 Uiso 1 1 calc R U . . .
C78 C 0.1749(3) 0.7908(4) 0.42124(18) 0.0728(14) Uani 1 1 d . . . . .
H78 H 0.149171 0.736662 0.432473 0.087 Uiso 1 1 calc R U . . .
C79 C 0.4435(2) 0.5550(3) 0.31003(13) 0.0566(10) Uani 1 1 d . . . . .
C80 C 0.5243(3) 0.5545(5) 0.3022(2) 0.0956(19) Uani 1 1 d . . . . .
H80A H 0.532928 0.578817 0.273822 0.143 Uiso 1 1 calc R U . . .
H80B H 0.543762 0.488454 0.304673 0.143 Uiso 1 1 calc R U . . .
H80C H 0.550629 0.596035 0.322705 0.143 Uiso 1 1 calc R U . . .
C81 C 0.1897(3) 0.7370(3) 0.30445(14) 0.0655(12) Uani 1 1 d . . . . .
C82 C 0.1630(5) 0.8327(5) 0.2914(2) 0.120(3) Uani 1 1 d . . . . .
H82A H 0.117679 0.825945 0.273230 0.179 Uiso 1 1 calc R U . . .
H82B H 0.202957 0.865623 0.276042 0.179 Uiso 1 1 calc R U . . .
H82C H 0.150466 0.870672 0.316245 0.179 Uiso 1 1 calc R U . . .
N3 N 0.2981(3) 0.0568(5) 0.1635(2) 0.1065(17) Uani 1 1 d . . . . .
C83 C 0.2723(3) 0.1218(5) 0.14820(18) 0.0755(14) Uani 1 1 d . . . . .
C84 C 0.2374(4) 0.2060(5) 0.1284(2) 0.103(2) Uani 1 1 d . . . . .
H84A H 0.223219 0.190644 0.099297 0.155 Uiso 1 1 calc R U . . .
H84B H 0.273553 0.259768 0.129024 0.155 Uiso 1 1 calc R U . . .
H84C H 0.191951 0.224182 0.143691 0.155 Uiso 1 1 calc R U . . .

loop_
_atom_site_aniso_label
_atom_site_aniso_U_11
_atom_site_aniso_U_22
_atom_site_aniso_U_33
_atom_site_aniso_U_23
_atom_site_aniso_U_13
_atom_site_aniso_U_12
Tb1 0.03312(9) 0.03302(10) 0.03101(9) -0.00099(8) -0.00256(6) 0.00026(8)
Si1 0.0321(4) 0.0369(5) 0.0371(4) 0.0000(4) -0.0041(3) 0.0034(3)
Si2 0.0521(5) 0.0419(5) 0.0313(4) -0.0013(4) 0.0014(4) -0.0086(4)
Si3 0.0323(4) 0.0358(4) 0.0334(4) -0.0010(3) -0.0017(3) 0.0043(3)
Si4 0.0465(5) 0.0372(5) 0.0373(4) -0.0025(4) -0.0071(4) -0.0003(4)
O1 0.0365(11) 0.0336(12) 0.0448(12) -0.0030(10) -0.0075(9) 0.0052(9)
O2 0.0457(12) 0.0441(14) 0.0335(11) -0.0045(10) -0.0011(9) -0.0033(10)
O3 0.0346(11) 0.0398(13) 0.0394(12) 0.0005(10) -0.0010(9) 0.0024(9)
O4 0.0465(13) 0.0405(13) 0.0402(12) -0.0056(10) -0.0056(10) -0.0017(10)
N1 0.0492(18) 0.067(2) 0.0462(17) -0.0076(16) 0.0036(14) -0.0132(16)
N2 0.081(2) 0.0426(19) 0.0399(16) 0.0028(14) -0.0155(15) 0.0041(17)
C1 0.0369(15) 0.0327(16) 0.0322(15) -0.0035(13) -0.0031(12) -0.0032(13)
C2 0.0416(16) 0.0347(17) 0.0344(16) -0.0021(13) 0.0001(13) -0.0021(14)
C3 0.0432(16) 0.0293(16) 0.0343(16) -0.0016(13) -0.0058(13) -0.0040(13)
C4 0.0394(16) 0.0336(17) 0.0387(17) -0.0050(13) -0.0037(13) 0.0017(13)
C5 0.0362(15) 0.0299(16) 0.0386(16) -0.0032(13) -0.0014(13) 0.0008(13)
C6 0.0376(15) 0.0329(16) 0.0316(15) -0.0012(12) -0.0040(12) 0.0011(13)
C7 0.0374(16) 0.0340(17) 0.0398(16) 0.0007(13) 0.0033(13) 0.0030(13)
C8 0.053(2) 0.052(2) 0.047(2) -0.0076(17) 0.0029(16) 0.0061(18)
C9 0.064(3) 0.051(3) 0.074(3) -0.015(2) 0.009(2) 0.021(2)
C10 0.055(2) 0.059(3) 0.098(4) -0.009(3) -0.005(2) 0.028(2)
C11 0.049(2) 0.049(2) 0.072(3) -0.007(2) -0.0116(19) 0.0141(18)
C12 0.0363(16) 0.0366(18) 0.0449(18) 0.0021(14) -0.0030(13) 0.0050(14)
C13 0.0460(19) 0.049(2) 0.0438(19) 0.0012(16) -0.0016(15) -0.0065(16)
C14 0.055(2) 0.066(3) 0.060(2) -0.006(2) 0.0122(19) -0.001(2)
C15 0.086(4) 0.109(5) 0.087(4) 0.006(4) 0.043(3) -0.002(3)
C16 0.114(5) 0.131(6) 0.083(4) 0.013(4) 0.050(4) -0.028(4)
C17 0.114(5) 0.099(5) 0.073(3) 0.038(3) 0.005(3) -0.022(4)
C18 0.067(3) 0.074(3) 0.062(3) 0.021(2) 0.004(2) -0.002(2)
C19 0.0354(16) 0.0411(19) 0.0428(18) 0.0027(15) -0.0061(13) 0.0026(14)
C20 0.0447(19) 0.059(2) 0.0451(19) 0.0044(17) -0.0067(15) -0.0018(17)
C21 0.060(2) 0.065(3) 0.055(2) 0.000(2) -0.023(2) -0.004(2)
C22 0.043(2) 0.063(3) 0.082(3) -0.004(2) -0.024(2) -0.0010(19)
C23 0.0390(19) 0.069(3) 0.078(3) -0.006(2) 0.0047(19) -0.0041(19)
C24 0.0420(18) 0.063(3) 0.049(2) -0.0056(18) 0.0005(15) -0.0025(17)
C25 0.0505(18) 0.0372(18) 0.0317(16) -0.0013(13) -0.0062(14) 0.0016(15)
C26 0.056(2) 0.049(2) 0.049(2) 0.0026(17) -0.0159(17) -0.0058(18)
C27 0.070(3) 0.059(3) 0.054(2) 0.005(2) -0.026(2) -0.007(2)
C28 0.094(3) 0.056(3) 0.042(2) 0.0089(18) -0.027(2) -0.004(2)
C29 0.078(3) 0.048(2) 0.0413(19) 0.0035(17) -0.0068(18) -0.006(2)
C30 0.056(2) 0.043(2) 0.0312(16) -0.0008(14) -0.0039(14) -0.0014(16)
C31 0.0543(19) 0.047(2) 0.0577(18) -0.0176(15) 0.0115(14) -0.0161(15)
C32 0.080(2) 0.064(3) 0.0662(19) -0.0215(19) 0.0273(18) -0.0279(19)
C33 0.091(3) 0.059(3) 0.114(3) -0.037(2) 0.051(2) -0.028(2)
C34 0.081(3) 0.057(3) 0.149(4) -0.029(3) 0.044(3) -0.011(2)
C35 0.064(2) 0.064(3) 0.131(3) -0.028(3) 0.011(2) 0.003(2)
C36 0.060(2) 0.051(2) 0.079(2) -0.0131(19) 0.0053(16) -0.0031(17)
C37 0.065(2) 0.048(2) 0.0391(18) 0.0024(16) 0.0023(16) -0.0149(19)
C38 0.078(3) 0.069(3) 0.080(3) 0.017(3) -0.006(3) -0.017(3)
C39 0.101(4) 0.071(4) 0.130(5) 0.032(4) 0.000(4) -0.037(3)
C40 0.126(5) 0.053(3) 0.094(4) 0.024(3) 0.000(4) -0.019(3)
C41 0.105(4) 0.052(3) 0.078(3) 0.009(2) -0.002(3) 0.000(3)
C42 0.078(3) 0.053(3) 0.062(3) 0.005(2) 0.003(2) -0.008(2)
C43 0.0324(14) 0.0385(17) 0.0342(15) 0.0008(13) -0.0030(12) 0.0001(13)
C44 0.0495(19) 0.0384(19) 0.0474(19) 0.0007(15) 0.0038(15) 0.0051(15)
C45 0.057(2) 0.045(2) 0.052(2) 0.0056(17) 0.0086(17) -0.0085(18)
C46 0.0485(19) 0.053(2) 0.048(2) 0.0014(17) 0.0107(16) -0.0069(17)
C47 0.0400(17) 0.049(2) 0.0394(17) -0.0030(15) 0.0019(14) 0.0030(15)
C48 0.0326(14) 0.0379(18) 0.0362(16) 0.0003(13) -0.0039(12) 0.0032(13)
C49 0.0376(16) 0.0362(17) 0.0389(16) -0.0043(14) -0.0052(13) 0.0047(14)
C50 0.0413(17) 0.048(2) 0.0446(18) 0.0017(16) -0.0029(14) 0.0037(15)
C51 0.055(2) 0.050(2) 0.0429(19) 0.0093(17) -0.0058(16) 0.0045(17)
C52 0.056(2) 0.045(2) 0.048(2) 0.0031(17) -0.0189(17) 0.0064(17)
C53 0.0402(18) 0.053(2) 0.058(2) -0.0016(18) -0.0130(16) 0.0064(16)
C54 0.0388(17) 0.050(2) 0.0447(18) -0.0002(16) -0.0033(14) 0.0023(16)
C55 0.0380(16) 0.0403(19) 0.0376(16) -0.0020(14) 0.0022(13) 0.0023(14)
C56 0.0472(19) 0.055(2) 0.047(2) -0.0034(17) -0.0042(16) 0.0068(17)
C57 0.054(2) 0.070(3) 0.0398(19) -0.0093(18) -0.0023(16) 0.005(2)
C58 0.053(2) 0.071(3) 0.043(2) -0.0185(19) 0.0080(16) 0.006(2)
C59 0.074(3) 0.075(3) 0.063(3) -0.021(2) -0.007(2) 0.036(3)
C60 0.068(2) 0.070(3) 0.041(2) -0.0123(19) -0.0101(18) 0.027(2)
C61 0.053(2) 0.050(2) 0.0378(17) -0.0016(16) -0.0073(15) -0.0075(17)
C62 0.054(2) 0.063(3) 0.047(2) 0.0009(19) -0.0054(17) -0.0072(19)
C63 0.052(2) 0.081(3) 0.060(3) 0.005(2) 0.0004(19) -0.006(2)
C64 0.055(2) 0.096(4) 0.069(3) 0.012(3) -0.007(2) -0.019(3)
C65 0.076(3) 0.075(3) 0.075(3) -0.001(3) -0.019(3) -0.033(3)
C66 0.067(3) 0.060(3) 0.059(2) -0.006(2) -0.011(2) -0.007(2)
C67 0.0393(17) 0.056(2) 0.0399(18) -0.0008(16) -0.0093(14) 0.0055(16)
C68 0.051(2) 0.060(3) 0.052(2) 0.0087(18) -0.0061(17) -0.0035(18)
C69 0.059(3) 0.089(4) 0.070(3) 0.029(3) -0.008(2) -0.011(2)
C70 0.051(2) 0.149(6) 0.052(3) 0.026(3) 0.001(2) 0.007(3)
C71 0.057(3) 0.124(5) 0.045(2) -0.003(3) -0.0026(19) 0.032(3)
C72 0.057(2) 0.077(3) 0.045(2) -0.007(2) -0.0087(17) 0.018(2)
C73 0.060(2) 0.0387(19) 0.048(2) -0.0006(16) -0.0144(17) -0.0003(17)
C74 0.070(3) 0.056(3) 0.062(3) 0.013(2) -0.005(2) 0.001(2)
C75 0.091(4) 0.046(3) 0.107(4) 0.025(3) -0.011(3) -0.004(3)
C76 0.091(4) 0.053(3) 0.142(6) 0.022(3) -0.027(4) 0.018(3)
C77 0.065(3) 0.070(4) 0.160(6) 0.017(4) -0.019(4) 0.014(3)
C78 0.058(3) 0.057(3) 0.103(4) 0.013(3) -0.022(3) 0.002(2)
C79 0.059(2) 0.057(3) 0.055(2) 0.0002(19) 0.0122(18) -0.0085(19)
C80 0.070(3) 0.087(4) 0.132(5) 0.018(4) 0.045(3) 0.003(3)
C81 0.095(3) 0.049(3) 0.052(2) 0.0048(19) -0.006(2) 0.013(2)
C82 0.176(7) 0.081(4) 0.102(5) 0.027(4) 0.002(5) 0.060(5)
N3 0.079(3) 0.110(5) 0.130(5) 0.001(4) 0.015(3) 0.009(3)
C83 0.057(3) 0.084(4) 0.087(4) -0.027(3) 0.013(2) -0.004(3)
C84 0.102(4) 0.083(4) 0.124(5) -0.027(4) -0.004(4) 0.007(4)

loop_
_atom_type_symbol
_atom_type_description
_atom_type_scat_dispersion_real
_atom_type_scat_dispersion_imag
_atom_type_scat_source
C C 0.0181 0.0091 'International Tables Vol C Tables 4.2.6.8 and 6.1.1.4'
H H 0.0000 0.0000 'International Tables Vol C Tables 4.2.6.8 and 6.1.1.4'
N N 0.0311 0.0180 'International Tables Vol C Tables 4.2.6.8 and 6.1.1.4'
O O 0.0492 0.0322 'International Tables Vol C Tables 4.2.6.8 and 6.1.1.4'
Si Si 0.2541 0.3302 'International Tables Vol C Tables 4.2.6.8 and 6.1.1.4'
Tb Tb -9.1472 9.1891 'International Tables Vol C Tables 4.2.6.8 and 6.1.1.4'

loop_
_exptl_crystal_face_index_h
_exptl_crystal_face_index_k
_exptl_crystal_face_index_l
_exptl_crystal_face_perp_dist
2 2 -1 0.1082
-1 1 -2 0.1088
-1 0 -1 0.0968
1 0 1 0.1459
1 -1 2 0.1825
2 1 -2 0.1153
-1 0 0 0.1078
1 0 0 0.1321
2 0 -1 0.1268
-2 -2 20 0.1141
1 0 -2 0.1118
0 3 -20 0.1001
-11 2 6 0.1065
11 -2 -5 0.1326
0 0 -1 0.0882
4 -2 -19 0.0887
2 -1 -2 0.1265
-2 1 2 0.1015
-4 2 19 0.0941
0 0 1 0.1155
2 -6 -16 0.0968
-4 -2 -19 0.0813
-6 1 -17 0.0858
-1 1 1 0.1050
-1 5 17 0.0911
4 2 19 0.1253
-2 -8 -7 0.1181
-8 -2 -14 0.0804
-1 9 2 0.1195
5 7 10 0.1097
7 3 13 0.1277
-5 -8 -3 0.1082
-2 -1 -2 0.0859
-9 -2 -11 0.0829
-10 -4 6 0.0955
-4 -6 13 0.1218
-6 2 17 0.0902
-1 2 0 0.1106
2 8 10 0.1033
10 4 4 0.1141
0 8 -10 0.1165

loop_
_geom_angle_atom_site_label_1
_geom_angle_atom_site_label_2
_geom_angle_atom_site_label_3
_geom_angle
_geom_angle_site_symmetry_1
_geom_angle_site_symmetry_3
_geom_angle_publ_flag
O1 Tb1 O2 98.85(9) . . ?
O1 Tb1 O3 98.33(9) . . ?
O1 Tb1 O4 97.21(9) . . ?
O1 Tb1 N1 87.13(11) . . ?
O1 Tb1 N2 172.83(11) . . ?
O2 Tb1 N1 78.73(10) . . ?
O2 Tb1 N2 80.48(10) . . ?
O3 Tb1 O2 98.73(9) . . ?
O3 Tb1 O4 101.80(9) . . ?
O3 Tb1 N1 174.30(10) . . ?
O3 Tb1 N2 88.82(11) . . ?
O4 Tb1 O2 151.71(10) . . ?
O4 Tb1 N1 78.98(10) . . ?
O4 Tb1 N2 80.69(10) . . ?
N2 Tb1 N1 85.74(13) . . ?
O1 Si1 C12 111.20(14) . . ?
O1 Si1 C13 111.29(15) . . ?
O1 Si1 C19 108.47(14) . . ?
C13 Si1 C12 109.27(17) . . ?
C13 Si1 C19 107.75(16) . . ?
C19 Si1 C12 108.75(15) . . ?
O2 Si2 C30 111.96(14) . . ?
O2 Si2 C31 110.27(16) . . ?
O2 Si2 C37 109.18(15) . . ?
C31 Si2 C30 108.90(16) . . ?
C37 Si2 C30 107.72(17) . . ?
C37 Si2 C31 108.74(19) . . ?
O3 Si3 C48 112.67(13) . . ?
O3 Si3 C49 110.73(14) . . ?
O3 Si3 C55 108.67(14) . . ?
C49 Si3 C48 108.09(14) . . ?
C55 Si3 C48 107.20(15) . . ?
C55 Si3 C49 109.38(15) . . ?
O4 Si4 C61 111.55(15) . . ?
O4 Si4 C67 108.64(16) . . ?
O4 Si4 C73 112.41(15) . . ?
C67 Si4 C61 107.92(15) . . ?
C67 Si4 C73 108.22(18) . . ?
C73 Si4 C61 107.96(18) . . ?
Si1 O1 Tb1 167.71(14) . . ?
Si2 O2 Tb1 166.33(15) . . ?
Si3 O3 Tb1 170.04(15) . . ?
Si4 O4 Tb1 167.34(15) . . ?
C79 N1 Tb1 163.3(4) . . ?
C81 N2 Tb1 178.7(3) . . ?
C2 C1 C7 120.8(3) . . ?
C6 C1 C2 119.2(3) . . ?
C6 C1 C7 120.0(3) . . ?
C1 C2 H2 119.7 . . ?
C1 C2 C3 120.7(3) . . ?
C3 C2 H2 119.7 . . ?
C2 C3 C4 119.1(3) . . ?
C2 C3 C25 121.4(3) . . ?
C4 C3 C25 119.5(3) . . ?
C3 C4 H4 119.4 . . ?
C5 C4 C3 121.3(3) . . ?
C5 C4 H4 119.4 . . ?
C4 C5 C6 118.5(3) . . ?
C4 C5 C43 120.7(3) . . ?
C6 C5 C43 120.8(3) . . ?
C1 C6 C5 121.3(3) . . ?
C1 C6 H6 119.4 . . ?
C5 C6 H6 119.4 . . ?
C8 C7 C1 118.1(3) . . ?
C8 C7 C12 120.0(3) . . ?
C12 C7 C1 121.8(3) . . ?
C7 C8 H8 119.4 . . ?
C9 C8 C7 121.2(4) . . ?
C9 C8 H8 119.4 . . ?
C8 C9 H9 120.3 . . ?
C10 C9 C8 119.3(4) . . ?
C10 C9 H9 120.3 . . ?
C9 C10 H10 120.0 . . ?
C11 C10 C9 120.0(4) . . ?
C11 C10 H10 120.0 . . ?
C10 C11 H11 118.6 . . ?
C10 C11 C12 122.7(4) . . ?
C12 C11 H11 118.6 . . ?
C7 C12 Si1 124.9(2) . . ?
C11 C12 Si1 118.4(3) . . ?
C11 C12 C7 116.7(3) . . ?
C14 C13 Si1 121.1(3) . . ?
C18 C13 Si1 121.3(3) . . ?
C18 C13 C14 117.7(4) . . ?
C13 C14 H14 119.1 . . ?
C15 C14 C13 121.9(5) . . ?
C15 C14 H14 119.1 . . ?
C14 C15 H15 120.3 . . ?
C16 C15 C14 119.5(6) . . ?
C16 C15 H15 120.3 . . ?
C15 C16 H16 119.6 . . ?
C15 C16 C17 120.8(5) . . ?
C17 C16 H16 119.6 . . ?
C16 C17 H17 120.5 . . ?
C16 C17 C18 118.9(5) . . ?
C18 C17 H17 120.5 . . ?
C13 C18 C17 121.2(5) . . ?
C13 C18 H18 119.4 . . ?
C17 C18 H18 119.4 . . ?
C20 C19 Si1 120.8(3) . . ?
C24 C19 Si1 121.9(3) . . ?
C24 C19 C20 117.0(3) . . ?
C19 C20 H20 119.1 . . ?
C21 C20 C19 121.9(4) . . ?
C21 C20 H20 119.1 . . ?
C20 C21 H21 120.3 . . ?
C22 C21 C20 119.3(4) . . ?
C22 C21 H21 120.3 . . ?
C21 C22 H22 119.9 . . ?
C23 C22 C21 120.3(4) . . ?
C23 C22 H22 119.9 . . ?
C22 C23 H23 120.1 . . ?
C22 C23 C24 119.9(4) . . ?
C24 C23 H23 120.1 . . ?
C19 C24 H24 119.2 . . ?
C23 C24 C19 121.5(4) . . ?
C23 C24 H24 119.2 . . ?
C26 C25 C3 117.1(3) . . ?
C26 C25 C30 120.3(3) . . ?
C30 C25 C3 122.5(3) . . ?
C25 C26 H26 119.6 . . ?
C27 C26 C25 120.9(4) . . ?
C27 C26 H26 119.6 . . ?
C26 C27 H27 120.2 . . ?
C28 C27 C26 119.6(4) . . ?
C28 C27 H27 120.2 . . ?
C27 C28 H28 119.6 . . ?
C27 C28 C29 120.7(4) . . ?
C29 C28 H28 119.6 . . ?
C28 C29 H29 119.5 . . ?
C28 C29 C30 120.9(4) . . ?
C30 C29 H29 119.5 . . ?
C25 C30 Si2 124.0(2) . . ?
C25 C30 C29 117.5(3) . . ?
C29 C30 Si2 118.4(3) . . ?
C32 C31 Si2 121.3(4) . . ?
C32 C31 C36 117.9(4) . . ?
C36 C31 Si2 120.7(3) . . ?
C31 C32 H32 120.0 . . ?
C31 C32 C33 120.1(5) . . ?
C33 C32 H32 120.0 . . ?
C32 C33 H33 119.9 . . ?
C34 C33 C32 120.2(5) . . ?
C34 C33 H33 119.9 . . ?
C33 C34 H34 119.6 . . ?
C33 C34 C35 120.9(6) . . ?
C35 C34 H34 119.6 . . ?
C34 C35 H35 120.2 . . ?
C34 C35 C36 119.5(6) . . ?
C36 C35 H35 120.2 . . ?
C31 C36 C35 121.4(5) . . ?
C31 C36 H36 119.3 . . ?
C35 C36 H36 119.3 . . ?
C38 C37 Si2 120.6(4) . . ?
C42 C37 Si2 122.0(3) . . ?
C42 C37 C38 117.2(4) . . ?
C37 C38 H38 119.2 . . ?
C37 C38 C39 121.6(5) . . ?
C39 C38 H38 119.2 . . ?
C38 C39 H39 120.1 . . ?
C40 C39 C38 119.8(5) . . ?
C40 C39 H39 120.1 . . ?
C39 C40 H40 120.0 . . ?
C41 C40 C39 120.0(5) . . ?
C41 C40 H40 120.0 . . ?
C40 C41 H41 120.5 . . ?
C40 C41 C42 119.0(5) . . ?
C42 C41 H41 120.5 . . ?
C37 C42 C41 122.4(5) . . ?
C37 C42 H42 118.8 . . ?
C41 C42 H42 118.8 . . ?
C44 C43 C5 118.3(3) . . ?
C44 C43 C48 119.9(3) . . ?
C48 C43 C5 121.8(3) . . ?
C43 C44 H44 119.1 . . ?
C43 C44 C45 121.9(3) . . ?
C45 C44 H44 119.1 . . ?
C44 C45 H45 120.6 . . ?
C44 C45 C46 118.9(4) . . ?
C46 C45 H45 120.6 . . ?
C45 C46 H46 120.1 . . ?
C47 C46 C45 119.8(3) . . ?
C47 C46 H46 120.1 . . ?
C46 C47 H47 118.8 . . ?
C46 C47 C48 122.5(3) . . ?
C48 C47 H47 118.8 . . ?
C43 C48 Si3 125.1(2) . . ?
C47 C48 Si3 117.8(3) . . ?
C47 C48 C43 117.1(3) . . ?
C50 C49 Si3 121.7(2) . . ?
C54 C49 Si3 120.3(3) . . ?
C54 C49 C50 117.9(3) . . ?
C49 C50 H50 119.6 . . ?
C49 C50 C51 120.8(3) . . ?
C51 C50 H50 119.6 . . ?
C50 C51 H51 120.0 . . ?
C52 C51 C50 120.0(4) . . ?
C52 C51 H51 120.0 . . ?
C51 C52 H52 119.8 . . ?
C51 C52 C53 120.4(3) . . ?
C53 C52 H52 119.8 . . ?
C52 C53 H53 120.1 . . ?
C52 C53 C54 119.8(3) . . ?
C54 C53 H53 120.1 . . ?
C49 C54 H54 119.5 . . ?
C53 C54 C49 121.1(4) . . ?
C53 C54 H54 119.5 . . ?
C56 C55 Si3 118.8(3) . . ?
C60 C55 Si3 124.5(3) . . ?
C60 C55 C56 116.7(3) . . ?
C55 C56 H56 119.2 . . ?
C57 C56 C55 121.6(4) . . ?
C57 C56 H56 119.2 . . ?
C56 C57 H57 119.6 . . ?
C56 C57 C58 120.8(4) . . ?
C58 C57 H57 119.6 . . ?
C57 C58 H58 120.9 . . ?
C59 C58 C57 118.3(4) . . ?
C59 C58 H58 120.9 . . ?
C58 C59 H59 119.3 . . ?
C58 C59 C60 121.3(4) . . ?
C60 C59 H59 119.3 . . ?
C55 C60 H60 119.3 . . ?
C59 C60 C55 121.3(4) . . ?
C59 C60 H60 119.3 . . ?
C62 C61 Si4 121.7(3) . . ?
C62 C61 C66 117.5(4) . . ?
C66 C61 Si4 120.6(3) . . ?
C61 C62 H62 119.5 . . ?
C61 C62 C63 121.1(4) . . ?
C63 C62 H62 119.5 . . ?
C62 C63 H63 119.8 . . ?
C64 C63 C62 120.5(5) . . ?
C64 C63 H63 119.8 . . ?
C63 C64 H64 120.2 . . ?
C63 C64 C65 119.5(4) . . ?
C65 C64 H64 120.2 . . ?
C64 C65 H65 119.5 . . ?
C64 C65 C66 120.9(5) . . ?
C66 C65 H65 119.5 . . ?
C61 C66 H66 119.8 . . ?
C65 C66 C61 120.5(5) . . ?
C65 C66 H66 119.8 . . ?
C68 C67 Si4 120.5(3) . . ?
C68 C67 C72 116.9(4) . . ?
C72 C67 Si4 122.5(3) . . ?
C67 C68 H68 119.3 . . ?
C69 C68 C67 121.4(5) . . ?
C69 C68 H68 119.3 . . ?
C68 C69 H69 119.7 . . ?
C70 C69 C68 120.5(5) . . ?
C70 C69 H69 119.7 . . ?
C69 C70 H70 120.2 . . ?
C71 C70 C69 119.5(5) . . ?
C71 C70 H70 120.2 . . ?
C70 C71 H71 119.7 . . ?
C70 C71 C72 120.6(5) . . ?
C72 C71 H71 119.7 . . ?
C67 C72 H72 119.5 . . ?
C71 C72 C67 121.0(5) . . ?
C71 C72 H72 119.5 . . ?
C74 C73 Si4 123.2(3) . . ?
C78 C73 Si4 119.3(3) . . ?
C78 C73 C74 117.6(4) . . ?
C73 C74 H74 119.3 . . ?
C75 C74 C73 121.5(5) . . ?
C75 C74 H74 119.3 . . ?
C74 C75 H75 119.8 . . ?
C76 C75 C74 120.3(5) . . ?
C76 C75 H75 119.8 . . ?
C75 C76 H76 119.9 . . ?
C75 C76 C77 120.2(5) . . ?
C77 C76 H76 119.9 . . ?
C76 C77 H77 120.2 . . ?
C76 C77 C78 119.6(6) . . ?
C78 C77 H77 120.2 . . ?
C73 C78 C77 120.8(5) . . ?
C73 C78 H78 119.6 . . ?
C77 C78 H78 119.6 . . ?
N1 C79 C80 178.0(5) . . ?
C79 C80 H80A 109.5 . . ?
C79 C80 H80B 109.5 . . ?
C79 C80 H80C 109.5 . . ?
H80A C80 H80B 109.5 . . ?
H80A C80 H80C 109.5 . . ?
H80B C80 H80C 109.5 . . ?
N2 C81 C82 178.2(6) . . ?
C81 C82 H82A 109.5 . . ?
C81 C82 H82B 109.5 . . ?
C81 C82 H82C 109.5 . . ?
H82A C82 H82B 109.5 . . ?
H82A C82 H82C 109.5 . . ?
H82B C82 H82C 109.5 . . ?
N3 C83 C84 179.0(7) . . ?
C83 C84 H84A 109.5 . . ?
C83 C84 H84B 109.5 . . ?
C83 C84 H84C 109.5 . . ?
H84A C84 H84B 109.5 . . ?
H84A C84 H84C 109.5 . . ?
H84B C84 H84C 109.5 . . ?

loop_
_geom_bond_atom_site_label_1
_geom_bond_atom_site_label_2
_geom_bond_distance
_geom_bond_site_symmetry_2
_geom_bond_publ_flag
Tb1 O1 2.026(2) . ?
Tb1 O2 2.076(2) . ?
Tb1 O3 2.035(2) . ?
Tb1 O4 2.071(2) . ?
Tb1 N1 2.509(3) . ?
Tb1 N2 2.468(3) . ?
Si1 O1 1.610(2) . ?
Si1 C12 1.881(4) . ?
Si1 C13 1.875(4) . ?
Si1 C19 1.876(3) . ?
Si2 O2 1.594(2) . ?
Si2 C30 1.897(4) . ?
Si2 C31 1.894(4) . ?
Si2 C37 1.892(4) . ?
Si3 O3 1.609(2) . ?
Si3 C48 1.892(3) . ?
Si3 C49 1.876(3) . ?
Si3 C55 1.874(3) . ?
Si4 O4 1.605(2) . ?
Si4 C61 1.886(4) . ?
Si4 C67 1.879(4) . ?
Si4 C73 1.884(4) . ?
N1 C79 1.135(5) . ?
N2 C81 1.128(5) . ?
C1 C2 1.389(4) . ?
C1 C6 1.385(4) . ?
C1 C7 1.495(4) . ?
C2 H2 0.9500 . ?
C2 C3 1.390(5) . ?
C3 C4 1.392(5) . ?
C3 C25 1.496(4) . ?
C4 H4 0.9500 . ?
C4 C5 1.385(5) . ?
C5 C6 1.395(4) . ?
C5 C43 1.489(4) . ?
C6 H6 0.9500 . ?
C7 C8 1.398(5) . ?
C7 C12 1.412(5) . ?
C8 H8 0.9500 . ?
C8 C9 1.378(6) . ?
C9 H9 0.9500 . ?
C9 C10 1.377(7) . ?
C10 H10 0.9500 . ?
C10 C11 1.372(6) . ?
C11 H11 0.9500 . ?
C11 C12 1.399(5) . ?
C13 C14 1.388(6) . ?
C13 C18 1.378(6) . ?
C14 H14 0.9500 . ?
C14 C15 1.369(7) . ?
C15 H15 0.9500 . ?
C15 C16 1.358(9) . ?
C16 H16 0.9500 . ?
C16 C17 1.384(9) . ?
C17 H17 0.9500 . ?
C17 C18 1.387(7) . ?
C18 H18 0.9500 . ?
C19 C20 1.390(5) . ?
C19 C24 1.388(5) . ?
C20 H20 0.9500 . ?
C20 C21 1.389(5) . ?
C21 H21 0.9500 . ?
C21 C22 1.375(7) . ?
C22 H22 0.9500 . ?
C22 C23 1.371(6) . ?
C23 H23 0.9500 . ?
C23 C24 1.388(5) . ?
C24 H24 0.9500 . ?
C25 C26 1.393(5) . ?
C25 C30 1.400(5) . ?
C26 H26 0.9500 . ?
C26 C27 1.382(5) . ?
C27 H27 0.9500 . ?
C27 C28 1.359(6) . ?
C28 H28 0.9500 . ?
C28 C29 1.392(6) . ?
C29 H29 0.9500 . ?
C29 C30 1.406(5) . ?
C31 C32 1.381(6) . ?
C31 C36 1.390(6) . ?
C32 H32 0.9500 . ?
C32 C33 1.421(7) . ?
C33 H33 0.9500 . ?
C33 C34 1.350(9) . ?
C34 H34 0.9500 . ?
C34 C35 1.363(9) . ?
C35 H35 0.9500 . ?
C35 C36 1.395(7) . ?
C36 H36 0.9500 . ?
C37 C38 1.378(6) . ?
C37 C42 1.376(6) . ?
C38 H38 0.9500 . ?
C38 C39 1.390(7) . ?
C39 H39 0.9500 . ?
C39 C40 1.376(9) . ?
C40 H40 0.9500 . ?
C40 C41 1.369(8) . ?
C41 H41 0.9500 . ?
C41 C42 1.394(6) . ?
C42 H42 0.9500 . ?
C43 C44 1.384(5) . ?
C43 C48 1.412(5) . ?
C44 H44 0.9500 . ?
C44 C45 1.385(5) . ?
C45 H45 0.9500 . ?
C45 C46 1.385(6) . ?
C46 H46 0.9500 . ?
C46 C47 1.381(5) . ?
C47 H47 0.9500 . ?
C47 C48 1.399(5) . ?
C49 C50 1.393(5) . ?
C49 C54 1.392(5) . ?
C50 H50 0.9500 . ?
C50 C51 1.393(5) . ?
C51 H51 0.9500 . ?
C51 C52 1.371(5) . ?
C52 H52 0.9500 . ?
C52 C53 1.373(6) . ?
C53 H53 0.9500 . ?
C53 C54 1.391(5) . ?
C54 H54 0.9500 . ?
C55 C56 1.399(5) . ?
C55 C60 1.382(5) . ?
C56 H56 0.9500 . ?
C56 C57 1.364(5) . ?
C57 H57 0.9500 . ?
C57 C58 1.381(6) . ?
C58 H58 0.9500 . ?
C58 C59 1.365(6) . ?
C59 H59 0.9500 . ?
C59 C60 1.376(6) . ?
C60 H60 0.9500 . ?
C61 C62 1.388(6) . ?
C61 C66 1.401(6) . ?
C62 H62 0.9500 . ?
C62 C63 1.396(6) . ?
C63 H63 0.9500 . ?
C63 C64 1.367(7) . ?
C64 H64 0.9500 . ?
C64 C65 1.368(8) . ?
C65 H65 0.9500 . ?
C65 C66 1.392(6) . ?
C66 H66 0.9500 . ?
C67 C68 1.394(6) . ?
C67 C72 1.394(6) . ?
C68 H68 0.9500 . ?
C68 C69 1.385(6) . ?
C69 H69 0.9500 . ?
C69 C70 1.367(8) . ?
C70 H70 0.9500 . ?
C70 C71 1.364(8) . ?
C71 H71 0.9500 . ?
C71 C72 1.392(7) . ?
C72 H72 0.9500 . ?
C73 C74 1.393(6) . ?
C73 C78 1.392(6) . ?
C74 H74 0.9500 . ?
C74 C75 1.373(7) . ?
C75 H75 0.9500 . ?
C75 C76 1.365(8) . ?
C76 H76 0.9500 . ?
C76 C77 1.380(8) . ?
C77 H77 0.9500 . ?
C77 C78 1.395(7) . ?
C78 H78 0.9500 . ?
C79 C80 1.450(6) . ?
C80 H80A 0.9800 . ?
C80 H80B 0.9800 . ?
C80 H80C 0.9800 . ?
C81 C82 1.464(7) . ?
C82 H82A 0.9800 . ?
C82 H82B 0.9800 . ?
C82 H82C 0.9800 . ?
N3 C83 1.116(8) . ?
C83 C84 1.453(9) . ?
C84 H84A 0.9800 . ?
C84 H84B 0.9800 . ?
C84 H84C 0.9800 . ?

loop_
_geom_torsion_atom_site_label_1
_geom_torsion_atom_site_label_2
_geom_torsion_atom_site_label_3
_geom_torsion_atom_site_label_4
_geom_torsion
_geom_torsion_site_symmetry_1
_geom_torsion_site_symmetry_2
_geom_torsion_site_symmetry_3
_geom_torsion_site_symmetry_4
_geom_torsion_publ_flag
Si1 C13 C14 C15 -179.3(4) . . . . ?
Si1 C13 C18 C17 179.1(4) . . . . ?
Si1 C19 C20 C21 -175.3(3) . . . . ?
Si1 C19 C24 C23 175.0(3) . . . . ?
Si2 C31 C32 C33 -179.2(3) . . . . ?
Si2 C31 C36 C35 179.6(4) . . . . ?
Si2 C37 C38 C39 -174.3(5) . . . . ?
Si2 C37 C42 C41 175.6(4) . . . . ?
Si3 C49 C50 C51 177.0(3) . . . . ?
Si3 C49 C54 C53 -177.7(3) . . . . ?
Si3 C55 C56 C57 176.3(3) . . . . ?
Si3 C55 C60 C59 -176.0(4) . . . . ?
Si4 C61 C62 C63 -176.7(3) . . . . ?
Si4 C61 C66 C65 176.2(4) . . . . ?
Si4 C67 C68 C69 179.4(3) . . . . ?
Si4 C67 C72 C71 -178.5(3) . . . . ?
Si4 C73 C74 C75 -178.2(4) . . . . ?
Si4 C73 C78 C77 178.3(5) . . . . ?
O1 Si1 C12 C7 -34.8(3) . . . . ?
O1 Si1 C12 C11 145.4(3) . . . . ?
O1 Si1 C13 C14 2.4(4) . . . . ?
O1 Si1 C13 C18 -177.0(3) . . . . ?
O1 Si1 C19 C20 104.5(3) . . . . ?
O1 Si1 C19 C24 -69.8(3) . . . . ?
O2 Si2 C30 C25 -30.3(4) . . . . ?
O2 Si2 C30 C29 146.6(3) . . . . ?
O2 Si2 C31 C32 -177.0(3) . . . . ?
O2 Si2 C31 C36 5.1(4) . . . . ?
O2 Si2 C37 C38 90.9(4) . . . . ?
O2 Si2 C37 C42 -83.0(4) . . . . ?
O3 Si3 C48 C43 -38.3(3) . . . . ?
O3 Si3 C48 C47 142.4(2) . . . . ?
O3 Si3 C49 C50 0.4(3) . . . . ?
O3 Si3 C49 C54 177.6(3) . . . . ?
O3 Si3 C55 C56 -54.1(3) . . . . ?
O3 Si3 C55 C60 122.5(4) . . . . ?
O4 Si4 C61 C62 -18.6(4) . . . . ?
O4 Si4 C61 C66 166.1(3) . . . . ?
O4 Si4 C67 C68 20.2(3) . . . . ?
O4 Si4 C67 C72 -161.7(3) . . . . ?
O4 Si4 C73 C74 -102.0(3) . . . . ?
O4 Si4 C73 C78 78.1(4) . . . . ?
C1 C2 C3 C4 -1.5(5) . . . . ?
C1 C2 C3 C25 -179.0(3) . . . . ?
C1 C7 C8 C9 -175.1(4) . . . . ?
C1 C7 C12 Si1 -3.7(5) . . . . ?
C1 C7 C12 C11 176.1(3) . . . . ?
C2 C1 C6 C5 -1.3(5) . . . . ?
C2 C1 C7 C8 -59.0(5) . . . . ?
C2 C1 C7 C12 124.1(4) . . . . ?
C2 C3 C4 C5 1.2(5) . . . . ?
C2 C3 C25 C26 119.4(4) . . . . ?
C2 C3 C25 C30 -59.4(5) . . . . ?
C3 C4 C5 C6 -0.9(5) . . . . ?
C3 C4 C5 C43 -178.2(3) . . . . ?
C3 C25 C26 C27 -178.9(4) . . . . ?
C3 C25 C30 Si2 -5.9(5) . . . . ?
C3 C25 C30 C29 177.2(3) . . . . ?
C4 C3 C25 C26 -58.0(5) . . . . ?
C4 C3 C25 C30 123.2(4) . . . . ?
C4 C5 C6 C1 0.9(5) . . . . ?
C4 C5 C43 C44 116.3(4) . . . . ?
C4 C5 C43 C48 -63.0(4) . . . . ?
C5 C43 C44 C45 -179.0(3) . . . . ?
C5 C43 C48 Si3 -0.4(4) . . . . ?
C5 C43 C48 C47 179.0(3) . . . . ?
C6 C1 C2 C3 1.6(5) . . . . ?
C6 C1 C7 C8 118.1(4) . . . . ?
C6 C1 C7 C12 -58.8(4) . . . . ?
C6 C5 C43 C44 -61.0(4) . . . . ?
C6 C5 C43 C48 119.7(3) . . . . ?
C7 C1 C2 C3 178.7(3) . . . . ?
C7 C1 C6 C5 -178.4(3) . . . . ?
C7 C8 C9 C10 -1.7(7) . . . . ?
C8 C7 C12 Si1 179.4(3) . . . . ?
C8 C7 C12 C11 -0.7(5) . . . . ?
C8 C9 C10 C11 0.3(8) . . . . ?
C9 C10 C11 C12 0.9(8) . . . . ?
C10 C11 C12 Si1 179.2(4) . . . . ?
C10 C11 C12 C7 -0.7(7) . . . . ?
C12 Si1 O1 Tb1 -177.2(7) . . . . ?
C12 Si1 C13 C14 -120.7(3) . . . . ?
C12 Si1 C13 C18 59.8(4) . . . . ?
C12 Si1 C19 C20 -134.4(3) . . . . ?
C12 Si1 C19 C24 51.3(4) . . . . ?
C12 C7 C8 C9 1.9(6) . . . . ?
C13 Si1 O1 Tb1 60.7(7) . . . . ?
C13 Si1 C12 C7 88.5(3) . . . . ?
C13 Si1 C12 C11 -91.4(3) . . . . ?
C13 Si1 C19 C20 -16.1(4) . . . . ?
C13 Si1 C19 C24 169.6(3) . . . . ?
C13 C14 C15 C16 0.1(9) . . . . ?
C14 C13 C18 C17 -0.3(7) . . . . ?
C14 C15 C16 C17 -0.1(11) . . . . ?
C15 C16 C17 C18 0.0(11) . . . . ?
C16 C17 C18 C13 0.3(9) . . . . ?
C18 C13 C14 C15 0.1(7) . . . . ?
C19 Si1 O1 Tb1 -57.7(7) . . . . ?
C19 Si1 C12 C7 -154.1(3) . . . . ?
C19 Si1 C12 C11 26.0(4) . . . . ?
C19 Si1 C13 C14 121.3(3) . . . . ?
C19 Si1 C13 C18 -58.2(4) . . . . ?
C19 C20 C21 C22 0.1(7) . . . . ?
C20 C19 C24 C23 0.4(6) . . . . ?
C20 C21 C22 C23 0.8(7) . . . . ?
C21 C22 C23 C24 -1.1(7) . . . . ?
C22 C23 C24 C19 0.4(7) . . . . ?
C24 C19 C20 C21 -0.7(6) . . . . ?
C25 C3 C4 C5 178.7(3) . . . . ?
C25 C26 C27 C28 2.0(7) . . . . ?
C26 C25 C30 Si2 175.4(3) . . . . ?
C26 C25 C30 C29 -1.5(6) . . . . ?
C26 C27 C28 C29 -2.2(8) . . . . ?
C27 C28 C29 C30 0.5(7) . . . . ?
C28 C29 C30 Si2 -175.8(4) . . . . ?
C28 C29 C30 C25 1.4(6) . . . . ?
C30 Si2 O2 Tb1 -170.9(6) . . . . ?
C30 Si2 C31 C32 59.8(4) . . . . ?
C30 Si2 C31 C36 -118.1(3) . . . . ?
C30 Si2 C37 C38 -147.3(4) . . . . ?
C30 Si2 C37 C42 38.8(4) . . . . ?
C30 C25 C26 C27 -0.1(6) . . . . ?
C31 Si2 O2 Tb1 67.7(7) . . . . ?
C31 Si2 C30 C25 91.9(3) . . . . ?
C31 Si2 C30 C29 -91.2(3) . . . . ?
C31 Si2 C37 C38 -29.4(4) . . . . ?
C31 Si2 C37 C42 156.6(3) . . . . ?
C31 C32 C33 C34 0.1(7) . . . . ?
C32 C31 C36 C35 1.6(6) . . . . ?
C32 C33 C34 C35 0.6(8) . . . . ?
C33 C34 C35 C36 -0.2(8) . . . . ?
C34 C35 C36 C31 -0.9(7) . . . . ?
C36 C31 C32 C33 -1.2(6) . . . . ?
C37 Si2 O2 Tb1 -51.7(7) . . . . ?
C37 Si2 C30 C25 -150.4(3) . . . . ?
C37 Si2 C30 C29 26.6(4) . . . . ?
C37 Si2 C31 C32 -57.3(4) . . . . ?
C37 Si2 C31 C36 124.8(3) . . . . ?
C37 C38 C39 C40 -0.9(10) . . . . ?
C38 C37 C42 C41 1.4(7) . . . . ?
C38 C39 C40 C41 0.5(11) . . . . ?
C39 C40 C41 C42 0.8(9) . . . . ?
C40 C41 C42 C37 -1.8(8) . . . . ?
C42 C37 C38 C39 -0.1(8) . . . . ?
C43 C5 C6 C1 178.3(3) . . . . ?
C43 C44 C45 C46 -0.1(6) . . . . ?
C44 C43 C48 Si3 -179.7(3) . . . . ?
C44 C43 C48 C47 -0.3(4) . . . . ?
C44 C45 C46 C47 -0.2(6) . . . . ?
C45 C46 C47 C48 0.2(6) . . . . ?
C46 C47 C48 Si3 179.4(3) . . . . ?
C46 C47 C48 C43 0.0(5) . . . . ?
C48 Si3 C49 C50 -123.5(3) . . . . ?
C48 Si3 C49 C54 53.8(3) . . . . ?
C48 Si3 C55 C56 67.9(3) . . . . ?
C48 Si3 C55 C60 -115.5(4) . . . . ?
C48 C43 C44 C45 0.3(5) . . . . ?
C49 Si3 C48 C43 84.4(3) . . . . ?
C49 Si3 C48 C47 -94.9(3) . . . . ?
C49 Si3 C55 C56 -175.1(3) . . . . ?
C49 Si3 C55 C60 1.5(4) . . . . ?
C49 C50 C51 C52 0.8(6) . . . . ?
C50 C49 C54 C53 -0.4(6) . . . . ?
C50 C51 C52 C53 -0.5(6) . . . . ?
C51 C52 C53 C54 -0.1(6) . . . . ?
C52 C53 C54 C49 0.6(6) . . . . ?
C54 C49 C50 C51 -0.3(5) . . . . ?
C55 Si3 C48 C43 -157.8(3) . . . . ?
C55 Si3 C48 C47 22.9(3) . . . . ?
C55 Si3 C49 C50 120.1(3) . . . . ?
C55 Si3 C49 C54 -62.6(3) . . . . ?
C55 C56 C57 C58 0.0(7) . . . . ?
C56 C55 C60 C59 0.7(7) . . . . ?
C56 C57 C58 C59 0.5(7) . . . . ?
C57 C58 C59 C60 -0.4(8) . . . . ?
C58 C59 C60 C55 -0.2(8) . . . . ?
C60 C55 C56 C57 -0.6(6) . . . . ?
C61 Si4 O4 Tb1 -119.6(7) . . . . ?
C61 Si4 C67 C68 -100.9(3) . . . . ?
C61 Si4 C67 C72 77.2(3) . . . . ?
C61 Si4 C73 C74 21.5(4) . . . . ?
C61 Si4 C73 C78 -158.5(4) . . . . ?
C61 C62 C63 C64 1.0(7) . . . . ?
C62 C61 C66 C65 0.7(6) . . . . ?
C62 C63 C64 C65 -0.1(7) . . . . ?
C63 C64 C65 C66 -0.5(8) . . . . ?
C64 C65 C66 C61 0.2(8) . . . . ?
C66 C61 C62 C63 -1.3(6) . . . . ?
C67 Si4 O4 Tb1 121.6(7) . . . . ?
C67 Si4 C61 C62 100.7(3) . . . . ?
C67 Si4 C61 C66 -74.7(4) . . . . ?
C67 Si4 C73 C74 138.1(3) . . . . ?
C67 Si4 C73 C78 -41.9(4) . . . . ?
C67 C68 C69 C70 -0.9(7) . . . . ?
C68 C67 C72 C71 -0.3(6) . . . . ?
C68 C69 C70 C71 -0.3(7) . . . . ?
C69 C70 C71 C72 1.1(7) . . . . ?
C70 C71 C72 C67 -0.8(7) . . . . ?
C72 C67 C68 C69 1.1(6) . . . . ?
C73 Si4 O4 Tb1 1.9(8) . . . . ?
C73 Si4 C61 C62 -142.6(3) . . . . ?
C73 Si4 C61 C66 42.1(4) . . . . ?
C73 Si4 C67 C68 142.5(3) . . . . ?
C73 Si4 C67 C72 -39.3(3) . . . . ?
C73 C74 C75 C76 -0.4(9) . . . . ?
C74 C73 C78 C77 -1.6(8) . . . . ?
C74 C75 C76 C77 -1.2(10) . . . . ?
C75 C76 C77 C78 1.3(11) . . . . ?
C76 C77 C78 C73 0.1(10) . . . . ?
C78 C73 C74 C75 1.8(7) . . . . ?

loop_
_exptl_oxdiff_crystal_face_indexfrac_h
_exptl_oxdiff_crystal_face_indexfrac_k
_exptl_oxdiff_crystal_face_indexfrac_l
_exptl_oxdiff_crystal_face_x
_exptl_oxdiff_crystal_face_y
_exptl_oxdiff_crystal_face_z
2.0000 2.0000 -1.0002 0.2645 -0.1104 -0.0040
-1.0000 1.0000 -1.9994 0.0446 -0.0247 0.1649
-1.0000 0.0000 -0.9997 -0.0383 0.0234 0.0904
1.0000 -0.0000 0.9997 0.0383 -0.0234 -0.0904
1.0000 -1.0000 1.9994 -0.0446 0.0247 -0.1649
2.0000 1.0000 -2.0004 0.2258 0.0031 -0.0229
-1.0000 -0.0000 0.0003 -0.0604 -0.0092 0.0626
1.0000 0.0000 -0.0003 0.0604 0.0092 -0.0626
2.0000 0.0000 -1.0006 0.1429 0.0511 -0.0974
-1.9103 -2.3154 19.7916 -0.6943 -0.4772 -0.5387
1.0000 0.0000 -2.0002 0.1047 0.0746 -0.0070
0.4737 2.6904 -19.7590 0.6296 0.4326 0.6453
-10.7153 1.9610 6.1094 -0.6632 -0.4568 0.5929
10.8123 -2.1340 -5.0752 0.6356 0.4378 -0.6358
-0.0000 0.0000 -1.0000 0.0221 0.0327 0.0278
3.5540 -2.1381 -19.2243 0.5104 0.8334 0.2120
2.0000 -1.0000 -2.0007 0.1043 0.1645 -0.1164
-2.0000 1.0000 2.0007 -0.1043 -0.1645 0.1164
-4.2813 2.4865 18.5278 -0.5177 -0.8455 -0.1308
0.0000 -0.0000 1.0000 -0.0221 -0.0327 -0.0278
1.9401 -5.5935 -15.9239 0.1298 0.9897 0.0598
-3.5976 -1.7823 -19.0752 0.0968 0.7339 0.6724
-6.1893 0.8838 -17.0219 0.0568 0.4276 0.9022
-1.0000 1.0000 1.0005 -0.0218 -0.1226 0.0815
-1.1695 5.1848 16.8488 -0.1286 -0.9798 -0.1529
3.7486 1.6473 19.0374 -0.0950 -0.7203 -0.6871
-2.4589 -8.1375 -7.4714 -0.4775 0.8784 -0.0185
-7.8907 -2.1045 -13.8417 -0.2979 0.5493 0.7807
-0.9716 8.9036 2.1632 0.4344 -0.7985 0.4167
4.5153 6.8838 10.3179 0.4625 -0.8512 -0.2480
7.3342 3.4198 13.4833 0.3522 -0.6489 -0.6744
-4.9386 -8.0062 -2.6663 -0.7257 0.6880 0.0094
-2.0000 -1.0000 -1.9995 -0.1373 0.1276 0.1341
-9.3291 -1.8718 -10.7648 -0.4388 0.4167 0.7961
-9.9334 -3.7890 5.8020 -0.9586 0.0248 0.2838
-4.1653 -6.1373 13.2761 -0.9184 0.0234 -0.3949
-5.9150 2.1627 17.2782 -0.6083 -0.7936 -0.0088
-1.0000 2.0000 0.0007 0.0611 -0.1707 0.1561
1.9690 7.8133 9.5127 0.3830 -0.9234 -0.0227
9.8640 4.1849 3.6517 0.7691 -0.3662 -0.5238
-0.0334 7.9617 -9.5667 0.6936 -0.3306 0.6400

loop_
_smtbx_masks_void_nr
_smtbx_masks_void_average_x
_smtbx_masks_void_average_y
_smtbx_masks_void_average_z
_smtbx_masks_void_volume
_smtbx_masks_void_count_electrons
_smtbx_masks_void_content
1 -0.686 0.000 0.500 467.7 64.4 '3 CH3CN'
2 -0.786 0.500 0.000 467.7 64.4 '3 CH3CN'
3 0.344 0.687 0.791 14.6 0.0 ?
4 0.344 0.813 0.291 14.6 0.0 ?
5 0.656 0.187 0.709 14.6 0.0 ?
6 0.656 0.313 0.209 14.6 0.0 ?
